data_7105257
loop_
_publ_author_name
'Lin, Weiying'
'Long, Lingliang'
'Chen, Bingbing'
'Tan, Wen'
'Gao, Wensha'

_publ_section_title
;
 Fluorescence turn-on detection of Cu2+ in water samples and living
 cells based on the unprecedented copper-mediated dihydrorosamine
 oxidation reaction
;
_journal_issue 8
_journal_name_full 'Chemical Communications'
_journal_page_first 1311
_journal_paper_doi 10.1039/b919531a
_journal_volume 46
_journal_year 2010
_chemical_formula_sum 'C36 H52 N2 O2 Si'
_chemical_formula_weight 572.89
_chemical_name_systematic
;
?
;
_space_group_IT_number 14
_symmetry_cell_setting monoclinic
_symmetry_space_group_name_Hall '-P 2ybc'
_symmetry_space_group_name_H-M 'P 1 21/c 1'
_atom_sites_solution_hydrogens geom
_atom_sites_solution_primary direct
_atom_sites_solution_secondary difmap
_audit_creation_method SHELXL-97
_cell_angle_alpha 90.00
_cell_angle_beta 108.316(2)
_cell_angle_gamma 90.00
_cell_formula_units_Z 4
_cell_length_a 19.8209(19)
_cell_length_b 13.1032(12)
_cell_length_c 13.9853(13)
_cell_measurement_reflns_used 1823
_cell_measurement_temperature 293(2)
_cell_measurement_theta_max 37.432
_cell_measurement_theta_min 4.329
_cell_volume 3448.2(6)
_computing_cell_refinement 'Bruker SMART'
_computing_data_collection 'Bruker SMART'
_computing_data_reduction 'Bruker SHELXTL'
_computing_molecular_graphics 'Bruker SHELXTL'
_computing_publication_material 'Bruker SHELXTL'
_computing_structure_refinement 'SHELXL-97 (Sheldrick, 1997)'
_computing_structure_solution 'SHELXS-97 (Sheldrick, 1990)'
_diffrn_ambient_temperature 293(2)
_diffrn_measured_fraction_theta_full 1.000
_diffrn_measured_fraction_theta_max 1.000
_diffrn_measurement_device_type 'CCD area detector'
_diffrn_measurement_method 'phi and omega scans'
_diffrn_radiation_monochromator graphite
_diffrn_radiation_source 'fine-focus sealed tube'
_diffrn_radiation_type MoK\a
_diffrn_radiation_wavelength 0.71073
_diffrn_reflns_av_R_equivalents 0.1102
_diffrn_reflns_av_sigmaI/netI 0.1188
_diffrn_reflns_limit_h_max 18
_diffrn_reflns_limit_h_min -24
_diffrn_reflns_limit_k_max 15
_diffrn_reflns_limit_k_min -15
_diffrn_reflns_limit_l_max 16
_diffrn_reflns_limit_l_min -8
_diffrn_reflns_number 17917
_diffrn_reflns_theta_full 25.50
_diffrn_reflns_theta_max 25.50
_diffrn_reflns_theta_min 1.08
_exptl_absorpt_coefficient_mu 0.100
_exptl_absorpt_correction_T_max 1.0000
_exptl_absorpt_correction_T_min 0.8238
_exptl_absorpt_correction_type empirical
_exptl_absorpt_process_details sadabs
_exptl_crystal_colour purple
_exptl_crystal_density_diffrn 1.104
_exptl_crystal_density_method 'not measured'
_exptl_crystal_description prismatic
_exptl_crystal_F_000 1248
_exptl_crystal_size_max 0.415
_exptl_crystal_size_mid 0.323
_exptl_crystal_size_min 0.140
_refine_diff_density_max 0.530
_refine_diff_density_min -0.320
_refine_diff_density_rms 0.061
_refine_ls_extinction_method none
_refine_ls_goodness_of_fit_ref 0.859
_refine_ls_hydrogen_treatment constr
_refine_ls_matrix_type full
_refine_ls_number_parameters 375
_refine_ls_number_reflns 6406
_refine_ls_number_restraints 2
_refine_ls_restrained_S_all 0.977
_refine_ls_R_factor_all 0.1507
_refine_ls_R_factor_gt 0.0769
_refine_ls_shift/su_max 0.000
_refine_ls_shift/su_mean 0.000
_refine_ls_structure_factor_coef Fsqd
_refine_ls_weighting_details 'calc w=1/[\s^2^(Fo^2^)+(0.1172P)^2^+0.0000P] where P=(Fo^2^+2Fc^2^)/3'
_refine_ls_weighting_scheme calc
_refine_ls_wR_factor_gt 0.1948
_refine_ls_wR_factor_ref 0.2303
_reflns_number_gt 2743
_reflns_number_total 6406
_reflns_threshold_expression >2sigma(I)
_cod_data_source_file b919531a.txt
_cod_data_source_block cd29202Lin
_cod_depositor_comments
;
The following automatic conversions were performed:
'_symmetry_cell_setting' value 'Monoclinic' changed to 'monoclinic'
according to '/home/saulius/struct/CIF-dictionaries/cif_core.dic'
dictionary named 'cif_core.dic' version 2.4.1 from 2010-06-29.

Automatic conversion script
Id: cif_fix_enum 1527 2010-12-29 10:47:43Z saulius 
;
_cod_original_sg_symbol_H-M P2(1)/c
_cod_database_code 7105257

loop_
_symmetry_equiv_pos_as_xyz
'x, y, z'
'-x, y+1/2, -z+1/2'
'-x, -y, -z'
'x, -y-1/2, z-1/2'

loop_
_atom_site_label
_atom_site_type_symbol
_atom_site_fract_x
_atom_site_fract_y
_atom_site_fract_z
_atom_site_U_iso_or_equiv
_atom_site_adp_type
_atom_site_occupancy
_atom_site_symmetry_multiplicity
_atom_site_calc_flag
_atom_site_refinement_flags
_atom_site_disorder_assembly
_atom_site_disorder_group
Si Si 0.23880(8) 0.44062(9) 0.48394(8) 0.0674(5) Uani 1 1 d . . .
O1 O 0.25824(16) 0.5227(2) 1.00177(19) 0.0737(9) Uani 1 1 d . . .
O2 O 0.26676(16) 0.48249(18) 0.60164(18) 0.0689(9) Uani 1 1 d . . .
N1 N 0.4848(3) 0.3667(4) 1.0978(4) 0.1145(17) Uani 1 1 d D . .
N2 N 0.0195(2) 0.6247(3) 0.9564(3) 0.0833(12) Uani 1 1 d . . .
C1 C 0.3086(2) 0.4760(3) 0.9685(3) 0.0582(11) Uani 1 1 d . . .
C2 C 0.3687(3) 0.4455(3) 1.0437(3) 0.0718(13) Uani 1 1 d . . .
H2 H 0.3719 0.4574 1.1105 0.086 Uiso 1 1 calc R . .
C3 C 0.4242(3) 0.3977(4) 1.0221(4) 0.0793(14) Uani 1 1 d . . .
C4 C 0.4160(3) 0.3808(4) 0.9193(4) 0.0843(15) Uani 1 1 d . . .
H4 H 0.4518 0.3480 0.9011 0.101 Uiso 1 1 calc R . .
C5 C 0.3555(2) 0.4127(3) 0.8459(3) 0.0682(12) Uani 1 1 d . . .
H5 H 0.3516 0.4007 0.7788 0.082 Uiso 1 1 calc R . .
C6 C 0.3002(2) 0.4614(3) 0.8672(3) 0.0537(10) Uani 1 1 d . . .
C7 C 0.2351(2) 0.5015(3) 0.7868(3) 0.0509(10) Uani 1 1 d . . .
H7 H 0.2169 0.4467 0.7377 0.061 Uiso 1 1 calc R . .
C8 C 0.1781(2) 0.5287(3) 0.8312(3) 0.0498(10) Uani 1 1 d . . .
C9 C 0.1080(2) 0.5472(3) 0.7731(3) 0.0638(12) Uani 1 1 d . . .
H10 H 0.0956 0.5377 0.7038 0.077 Uiso 1 1 calc R . .
C10 C 0.0564(2) 0.5785(3) 0.8121(3) 0.0689(12) Uani 1 1 d . . .
H11 H 0.0105 0.5899 0.7692 0.083 Uiso 1 1 calc R . .
C11 C 0.0716(2) 0.5939(3) 0.9166(3) 0.0640(11) Uani 1 1 d . . .
C12 C 0.1407(3) 0.5741(3) 0.9752(3) 0.0635(12) Uani 1 1 d . . .
H12 H 0.1534 0.5829 1.0446 0.076 Uiso 1 1 calc R . .
C13 C 0.1915(2) 0.5416(3) 0.9334(3) 0.0568(11) Uani 1 1 d . . .
C14 C 0.2554(2) 0.5919(3) 0.7313(3) 0.0494(10) Uani 1 1 d . . .
C15 C 0.2720(2) 0.5790(3) 0.6432(3) 0.0571(11) Uani 1 1 d . . .
C16 C 0.2947(3) 0.6613(3) 0.5985(3) 0.0796(14) Uani 1 1 d . . .
H16 H 0.3062 0.6516 0.5396 0.096 Uiso 1 1 calc R . .
C17 C 0.3001(3) 0.7566(3) 0.6405(4) 0.0768(14) Uani 1 1 d . . .
H17 H 0.3157 0.8113 0.6105 0.092 Uiso 1 1 calc R . .
C18 C 0.2829(3) 0.7710(3) 0.7254(4) 0.0767(14) Uani 1 1 d . . .
H18 H 0.2858 0.8360 0.7531 0.092 Uiso 1 1 calc R . .
C19 C 0.2608(2) 0.6893(3) 0.7718(3) 0.0645(12) Uani 1 1 d . . .
H19 H 0.2496 0.7002 0.8307 0.077 Uiso 1 1 calc R . .
C20 C 0.2294(4) 0.3001(3) 0.4994(4) 0.126(3) Uani 1 1 d . . .
H20 H 0.2734 0.2783 0.4874 0.151 Uiso 1 1 calc R . .
C21 C 0.1779(4) 0.2463(4) 0.4123(5) 0.133(2) Uani 1 1 d . . .
H21A H 0.1846 0.1739 0.4205 0.199 Uiso 1 1 calc R . .
H21B H 0.1857 0.2671 0.3508 0.199 Uiso 1 1 calc R . .
H21C H 0.1302 0.2633 0.4096 0.199 Uiso 1 1 calc R . .
C22 C 0.2418(4) 0.2564(4) 0.5939(5) 0.152(3) Uani 1 1 d . . .
H22A H 0.2064 0.2794 0.6225 0.229 Uiso 1 1 calc R . .
H22B H 0.2880 0.2763 0.6369 0.229 Uiso 1 1 calc R . .
H22C H 0.2397 0.1835 0.5876 0.229 Uiso 1 1 calc R . .
C23 C 0.3051(3) 0.4720(4) 0.4193(4) 0.1003(18) Uani 1 1 d . . .
H23 H 0.3033 0.5461 0.4094 0.120 Uiso 1 1 calc R . .
C24 C 0.3811(4) 0.4460(6) 0.4834(6) 0.157(3) Uani 1 1 d . . .
H24A H 0.3836 0.3754 0.5027 0.235 Uiso 1 1 calc R . .
H24B H 0.3946 0.4880 0.5426 0.235 Uiso 1 1 calc R . .
H24C H 0.4129 0.4582 0.4450 0.235 Uiso 1 1 calc R . .
C25 C 0.2859(4) 0.4227(5) 0.3128(5) 0.161(3) Uani 1 1 d . . .
H25A H 0.3226 0.4376 0.2835 0.241 Uiso 1 1 calc R . .
H25B H 0.2415 0.4500 0.2707 0.241 Uiso 1 1 calc R . .
H25C H 0.2817 0.3501 0.3184 0.241 Uiso 1 1 calc R . .
C26 C 0.1505(3) 0.4985(4) 0.4146(4) 0.0908(16) Uani 1 1 d . . .
H26 H 0.1311 0.4564 0.3542 0.109 Uiso 1 1 calc R . .
C27 C 0.1518(4) 0.6069(5) 0.3765(5) 0.146(3) Uani 1 1 d . . .
H27A H 0.1040 0.6296 0.3437 0.219 Uiso 1 1 calc R . .
H27B H 0.1781 0.6084 0.3294 0.219 Uiso 1 1 calc R . .
H27C H 0.1740 0.6511 0.4322 0.219 Uiso 1 1 calc R . .
C28 C 0.0960(3) 0.4903(5) 0.4729(5) 0.119(2) Uani 1 1 d . . .
H28A H 0.1123 0.5298 0.5336 0.179 Uiso 1 1 calc R . .
H28B H 0.0912 0.4202 0.4895 0.179 Uiso 1 1 calc R . .
H28C H 0.0509 0.5159 0.4317 0.179 Uiso 1 1 calc R . .
C29 C 0.5483(3) 0.3357(4) 1.0736(5) 0.118(2) Uani 1 1 d . . .
H29A H 0.5498 0.3711 1.0133 0.142 Uiso 1 1 calc R . .
H29B H 0.5903 0.3548 1.1283 0.142 Uiso 1 1 calc R . .
C30 C 0.5485(3) 0.2269(5) 1.0574(5) 0.135(2) Uani 1 1 d . . .
H30A H 0.5528 0.1919 1.1194 0.203 Uiso 1 1 calc R . .
H30B H 0.5878 0.2091 1.0346 0.203 Uiso 1 1 calc R . .
H30C H 0.5049 0.2071 1.0075 0.203 Uiso 1 1 calc R . .
C31 C 0.4851(4) 0.3561(7) 1.2097(6) 0.212(5) Uani 1 1 d D . .
H31A H 0.4388 0.3352 1.2123 0.266 Uiso 1 1 calc R . .
H31B H 0.5202 0.3063 1.2457 0.266 Uiso 1 1 calc R . .
C32 C 0.5032(7) 0.4567(10) 1.2526(9) 0.217(6) Uiso 1 1 d D . .
H32A H 0.5527 0.4696 1.2634 0.301 Uiso 1 1 calc R . .
H32B H 0.4936 0.4605 1.3157 0.301 Uiso 1 1 calc R . .
H32C H 0.4752 0.5068 1.2071 0.301 Uiso 1 1 calc R . .
C33 C -0.0497(3) 0.6610(4) 0.8926(4) 0.0941(16) Uani 1 1 d . . .
H33A H -0.0821 0.6615 0.9322 0.113 Uiso 1 1 calc R . .
H33B H -0.0681 0.6126 0.8382 0.113 Uiso 1 1 calc R . .
C34 C -0.0502(3) 0.7661(4) 0.8473(4) 0.118(2) Uani 1 1 d . . .
H34A H -0.0363 0.8159 0.9002 0.177 Uiso 1 1 calc R . .
H34B H -0.0972 0.7814 0.8037 0.177 Uiso 1 1 calc R . .
H34C H -0.0175 0.7676 0.8093 0.177 Uiso 1 1 calc R . .
C35 C 0.0342(3) 0.6362(4) 1.0663(4) 0.0948(16) Uani 1 1 d . . .
H35A H -0.0099 0.6300 1.0821 0.114 Uiso 1 1 calc R . .
H35B H 0.0656 0.5816 1.1008 0.114 Uiso 1 1 calc R . .
C36 C 0.0670(4) 0.7337(4) 1.1028(5) 0.120(2) Uani 1 1 d . . .
H36A H 0.1054 0.7459 1.0763 0.181 Uiso 1 1 calc R . .
H36B H 0.0848 0.7326 1.1750 0.181 Uiso 1 1 calc R . .
H36C H 0.0323 0.7870 1.0811 0.181 Uiso 1 1 calc R . .

loop_
_atom_site_aniso_label
_atom_site_aniso_U_11
_atom_site_aniso_U_22
_atom_site_aniso_U_33
_atom_site_aniso_U_23
_atom_site_aniso_U_13
_atom_site_aniso_U_12
Si 0.1044(11) 0.0500(7) 0.0496(7) -0.0009(5) 0.0266(7) 0.0083(6)
O1 0.081(2) 0.080(2) 0.0482(17) -0.0122(14) 0.0034(16) 0.0253(17)
O2 0.115(3) 0.0439(15) 0.0510(16) -0.0018(12) 0.0304(16) -0.0007(15)
N1 0.091(4) 0.145(4) 0.089(4) 0.010(3) 0.001(3) 0.057(3)
N2 0.087(3) 0.105(3) 0.064(3) -0.008(2) 0.032(2) 0.015(2)
C1 0.072(3) 0.045(2) 0.054(3) -0.0014(18) 0.014(2) 0.012(2)
C2 0.084(4) 0.073(3) 0.050(3) 0.000(2) 0.009(2) 0.021(3)
C3 0.078(4) 0.079(3) 0.072(3) 0.008(3) 0.012(3) 0.016(3)
C4 0.089(4) 0.089(4) 0.080(4) 0.017(3) 0.034(3) 0.031(3)
C5 0.078(3) 0.069(3) 0.058(3) 0.010(2) 0.022(2) 0.016(3)
C6 0.067(3) 0.042(2) 0.051(3) 0.0056(17) 0.017(2) 0.005(2)
C7 0.064(3) 0.044(2) 0.043(2) -0.0031(17) 0.014(2) -0.0036(19)
C8 0.063(3) 0.044(2) 0.041(2) -0.0028(16) 0.014(2) -0.0016(19)
C9 0.072(3) 0.073(3) 0.045(2) -0.006(2) 0.016(2) -0.001(2)
C10 0.059(3) 0.090(3) 0.055(3) -0.005(2) 0.015(2) 0.007(2)
C11 0.070(3) 0.065(3) 0.058(3) -0.007(2) 0.023(3) 0.004(2)
C12 0.085(4) 0.062(3) 0.042(2) -0.0060(19) 0.018(2) 0.011(2)
C13 0.069(3) 0.048(2) 0.048(3) -0.0042(18) 0.012(2) 0.003(2)
C14 0.058(3) 0.038(2) 0.049(2) 0.0004(17) 0.0107(19) 0.0017(18)
C15 0.077(3) 0.040(2) 0.051(2) 0.0000(18) 0.017(2) -0.001(2)
C16 0.120(4) 0.058(3) 0.071(3) 0.006(2) 0.044(3) -0.009(3)
C17 0.099(4) 0.048(3) 0.083(4) 0.009(2) 0.028(3) -0.009(2)
C18 0.091(4) 0.041(2) 0.089(4) -0.004(2) 0.016(3) -0.002(2)
C19 0.078(3) 0.051(3) 0.063(3) -0.004(2) 0.019(2) 0.004(2)
C20 0.208(7) 0.052(3) 0.081(4) 0.003(3) -0.006(4) -0.022(4)
C21 0.176(7) 0.075(4) 0.119(5) -0.033(3) 0.005(4) -0.010(4)
C22 0.261(9) 0.066(4) 0.102(5) 0.010(3) 0.017(5) -0.030(5)
C23 0.139(6) 0.085(4) 0.091(4) -0.001(3) 0.055(4) 0.021(3)
C24 0.118(6) 0.156(7) 0.215(8) 0.035(6) 0.080(6) 0.034(5)
C25 0.263(10) 0.151(6) 0.114(5) -0.030(4) 0.126(6) -0.005(6)
C26 0.123(5) 0.078(3) 0.070(3) 0.004(3) 0.028(3) 0.014(3)
C27 0.155(7) 0.125(5) 0.159(6) 0.070(5) 0.052(5) 0.052(5)
C28 0.117(5) 0.124(5) 0.126(5) 0.005(4) 0.051(4) 0.011(4)
C29 0.093(5) 0.091(4) 0.138(5) 0.008(4) -0.011(4) 0.014(4)
C30 0.128(6) 0.113(5) 0.145(6) -0.015(4) 0.016(4) 0.001(4)
C31 0.141(7) 0.258(11) 0.157(8) -0.109(7) -0.068(5) 0.143(7)
C33 0.074(4) 0.133(5) 0.082(4) -0.021(3) 0.034(3) 0.005(3)
C34 0.135(6) 0.102(4) 0.108(5) 0.003(4) 0.024(4) 0.012(4)
C35 0.107(4) 0.086(4) 0.103(4) -0.005(3) 0.049(3) 0.010(3)
C36 0.155(6) 0.080(4) 0.117(5) -0.009(3) 0.029(4) 0.013(4)

loop_
_atom_type_symbol
_atom_type_description
_atom_type_scat_dispersion_real
_atom_type_scat_dispersion_imag
_atom_type_scat_source
C C 0.0033 0.0016 'International Tables Vol C Tables 4.2.6.8 and 6.1.1.4'
H H 0.0000 0.0000 'International Tables Vol C Tables 4.2.6.8 and 6.1.1.4'
N N 0.0061 0.0033 'International Tables Vol C Tables 4.2.6.8 and 6.1.1.4'
O O 0.0106 0.0060 'International Tables Vol C Tables 4.2.6.8 and 6.1.1.4'
Si Si 0.0817 0.0704 'International Tables Vol C Tables 4.2.6.8 and 6.1.1.4'

loop_
_geom_angle_atom_site_label_1
_geom_angle_atom_site_label_2
_geom_angle_atom_site_label_3
_geom_angle
_geom_angle_site_symmetry_1
_geom_angle_site_symmetry_3
_geom_angle_publ_flag
O2 Si C23 110.1(2) . . ?
O2 Si C20 103.06(19) . . ?
C23 Si C20 112.6(3) . . ?
O2 Si C26 110.3(2) . . ?
C23 Si C26 110.3(3) . . ?
C20 Si C26 110.3(3) . . ?
C1 O1 C13 118.9(3) . . ?
C15 O2 Si 132.7(2) . . ?
C3 N1 C29 120.4(5) . . ?
C3 N1 C31 121.2(5) . . ?
C29 N1 C31 118.3(4) . . ?
C11 N2 C33 121.8(4) . . ?
C11 N2 C35 121.4(4) . . ?
C33 N2 C35 116.3(4) . . ?
O1 C1 C2 114.7(4) . . ?
O1 C1 C6 122.9(4) . . ?
C2 C1 C6 122.5(4) . . ?
C1 C2 C3 121.5(4) . . ?
C1 C2 H2 119.2 . . ?
C3 C2 H2 119.2 . . ?
C2 C3 N1 121.6(5) . . ?
C2 C3 C4 116.7(4) . . ?
N1 C3 C4 121.7(5) . . ?
C5 C4 C3 120.4(4) . . ?
C5 C4 H4 119.8 . . ?
C3 C4 H4 119.8 . . ?
C4 C5 C6 123.0(4) . . ?
C4 C5 H5 118.5 . . ?
C6 C5 H5 118.5 . . ?
C5 C6 C1 115.9(4) . . ?
C5 C6 C7 123.3(4) . . ?
C1 C6 C7 120.7(4) . . ?
C8 C7 C6 110.7(3) . . ?
C8 C7 C14 112.2(3) . . ?
C6 C7 C14 110.2(3) . . ?
C8 C7 H7 107.9 . . ?
C6 C7 H7 107.9 . . ?
C14 C7 H7 107.9 . . ?
C13 C8 C9 114.5(4) . . ?
C13 C8 C7 122.4(4) . . ?
C9 C8 C7 123.0(3) . . ?
C10 C9 C8 123.7(4) . . ?
C10 C9 H10 118.2 . . ?
C8 C9 H10 118.2 . . ?
C9 C10 C11 120.9(4) . . ?
C9 C10 H11 119.5 . . ?
C11 C10 H11 119.5 . . ?
N2 C11 C12 123.0(4) . . ?
N2 C11 C10 121.1(4) . . ?
C12 C11 C10 115.9(4) . . ?
C13 C12 C11 121.7(4) . . ?
C13 C12 H12 119.2 . . ?
C11 C12 H12 119.2 . . ?
C8 C13 C12 123.3(4) . . ?
C8 C13 O1 121.5(4) . . ?
C12 C13 O1 115.2(4) . . ?
C15 C14 C19 117.9(4) . . ?
C15 C14 C7 122.0(3) . . ?
C19 C14 C7 120.1(4) . . ?
C14 C15 O2 118.6(3) . . ?
C14 C15 C16 120.5(4) . . ?
O2 C15 C16 120.9(4) . . ?
C17 C16 C15 120.5(4) . . ?
C17 C16 H16 119.8 . . ?
C15 C16 H16 119.8 . . ?
C18 C17 C16 119.9(4) . . ?
C18 C17 H17 120.1 . . ?
C16 C17 H17 120.1 . . ?
C17 C18 C19 120.5(4) . . ?
C17 C18 H18 119.8 . . ?
C19 C18 H18 119.8 . . ?
C14 C19 C18 120.8(4) . . ?
C14 C19 H19 119.6 . . ?
C18 C19 H19 119.6 . . ?
C22 C20 C21 116.8(5) . . ?
C22 C20 Si 121.4(4) . . ?
C21 C20 Si 115.9(4) . . ?
C22 C20 H20 98.1 . . ?
C21 C20 H20 98.1 . . ?
Si C20 H20 98.1 . . ?
C20 C21 H21A 109.5 . . ?
C20 C21 H21B 109.5 . . ?
H21A C21 H21B 109.5 . . ?
C20 C21 H21C 109.5 . . ?
H21A C21 H21C 109.5 . . ?
H21B C21 H21C 109.5 . . ?
C20 C22 H22A 109.5 . . ?
C20 C22 H22B 109.5 . . ?
H22A C22 H22B 109.5 . . ?
C20 C22 H22C 109.5 . . ?
H22A C22 H22C 109.5 . . ?
H22B C22 H22C 109.5 . . ?
C24 C23 C25 111.5(5) . . ?
C24 C23 Si 112.5(4) . . ?
C25 C23 Si 112.1(4) . . ?
C24 C23 H23 106.8 . . ?
C25 C23 H23 106.8 . . ?
Si C23 H23 106.8 . . ?
C23 C24 H24A 109.5 . . ?
C23 C24 H24B 109.5 . . ?
H24A C24 H24B 109.5 . . ?
C23 C24 H24C 109.5 . . ?
H24A C24 H24C 109.5 . . ?
H24B C24 H24C 109.5 . . ?
C23 C25 H25A 109.5 . . ?
C23 C25 H25B 109.5 . . ?
H25A C25 H25B 109.5 . . ?
C23 C25 H25C 109.5 . . ?
H25A C25 H25C 109.5 . . ?
H25B C25 H25C 109.5 . . ?
C27 C26 C28 109.9(5) . . ?
C27 C26 Si 116.3(4) . . ?
C28 C26 Si 113.1(4) . . ?
C27 C26 H26 105.5 . . ?
C28 C26 H26 105.5 . . ?
Si C26 H26 105.5 . . ?
C26 C27 H27A 109.5 . . ?
C26 C27 H27B 109.5 . . ?
H27A C27 H27B 109.5 . . ?
C26 C27 H27C 109.5 . . ?
H27A C27 H27C 109.5 . . ?
H27B C27 H27C 109.5 . . ?
C26 C28 H28A 109.5 . . ?
C26 C28 H28B 109.5 . . ?
H28A C28 H28B 109.5 . . ?
C26 C28 H28C 109.5 . . ?
H28A C28 H28C 109.5 . . ?
H28B C28 H28C 109.5 . . ?
C30 C29 N1 110.8(6) . . ?
C30 C29 H29A 109.5 . . ?
N1 C29 H29A 109.5 . . ?
C30 C29 H29B 109.5 . . ?
N1 C29 H29B 109.5 . . ?
H29A C29 H29B 108.1 . . ?
C29 C30 H30A 109.5 . . ?
C29 C30 H30B 109.5 . . ?
H30A C30 H30B 109.5 . . ?
C29 C30 H30C 109.5 . . ?
H30A C30 H30C 109.5 . . ?
H30B C30 H30C 109.5 . . ?
C32 C31 N1 104.8(9) . . ?
C32 C31 H31A 110.8 . . ?
N1 C31 H31A 110.8 . . ?
C32 C31 H31B 110.8 . . ?
N1 C31 H31B 110.8 . . ?
H31A C31 H31B 108.9 . . ?
C31 C32 H32A 109.5 . . ?
C31 C32 H32B 109.5 . . ?
H32A C32 H32B 109.5 . . ?
C31 C32 H32C 109.5 . . ?
H32A C32 H32C 109.5 . . ?
H32B C32 H32C 109.5 . . ?
N2 C33 C34 115.7(5) . . ?
N2 C33 H33A 108.4 . . ?
C34 C33 H33A 108.4 . . ?
N2 C33 H33B 108.4 . . ?
C34 C33 H33B 108.4 . . ?
H33A C33 H33B 107.4 . . ?
C33 C34 H34A 109.5 . . ?
C33 C34 H34B 109.5 . . ?
H34A C34 H34B 109.5 . . ?
C33 C34 H34C 109.5 . . ?
H34A C34 H34C 109.5 . . ?
H34B C34 H34C 109.5 . . ?
C36 C35 N2 112.0(5) . . ?
C36 C35 H35A 109.2 . . ?
N2 C35 H35A 109.2 . . ?
C36 C35 H35B 109.2 . . ?
N2 C35 H35B 109.2 . . ?
H35A C35 H35B 107.9 . . ?
C35 C36 H36A 109.5 . . ?
C35 C36 H36B 109.5 . . ?
H36A C36 H36B 109.5 . . ?
C35 C36 H36C 109.5 . . ?
H36A C36 H36C 109.5 . . ?
H36B C36 H36C 109.5 . . ?

loop_
_geom_bond_atom_site_label_1
_geom_bond_atom_site_label_2
_geom_bond_distance
_geom_bond_site_symmetry_2
_geom_bond_publ_flag
Si O2 1.657(3) . ?
Si C23 1.859(6) . ?
Si C20 1.870(5) . ?
Si C26 1.874(5) . ?
O1 C1 1.371(5) . ?
O1 C13 1.390(5) . ?
O2 C15 1.383(4) . ?
N1 C3 1.389(6) . ?
N1 C29 1.460(7) . ?
N1 C31 1.569(9) . ?
N2 C11 1.380(5) . ?
N2 C33 1.461(6) . ?
N2 C35 1.479(6) . ?
C1 C2 1.378(6) . ?
C1 C6 1.386(5) . ?
C2 C3 1.380(6) . ?
C2 H2 0.9300 . ?
C3 C4 1.412(6) . ?
C4 C5 1.377(6) . ?
C4 H4 0.9300 . ?
C5 C6 1.379(5) . ?
C5 H5 0.9300 . ?
C6 C7 1.514(5) . ?
C7 C8 1.493(5) . ?
C7 C14 1.539(5) . ?
C7 H7 0.9800 . ?
C8 C13 1.379(5) . ?
C8 C9 1.393(5) . ?
C9 C10 1.365(6) . ?
C9 H10 0.9300 . ?
C10 C11 1.410(5) . ?
C10 H11 0.9300 . ?
C11 C12 1.382(6) . ?
C12 C13 1.380(6) . ?
C12 H12 0.9300 . ?
C14 C15 1.381(5) . ?
C14 C19 1.387(5) . ?
C15 C16 1.390(5) . ?
C16 C17 1.370(6) . ?
C16 H16 0.9300 . ?
C17 C18 1.347(6) . ?
C17 H17 0.9300 . ?
C18 C19 1.392(6) . ?
C18 H18 0.9300 . ?
C19 H19 0.9300 . ?
C20 C22 1.390(7) . ?
C20 C21 1.498(7) . ?
C20 H20 0.9800 . ?
C21 H21A 0.9600 . ?
C21 H21B 0.9600 . ?
C21 H21C 0.9600 . ?
C22 H22A 0.9600 . ?
C22 H22B 0.9600 . ?
C22 H22C 0.9600 . ?
C23 C24 1.530(8) . ?
C23 C25 1.558(7) . ?
C23 H23 0.9800 . ?
C24 H24A 0.9600 . ?
C24 H24B 0.9600 . ?
C24 H24C 0.9600 . ?
C25 H25A 0.9600 . ?
C25 H25B 0.9600 . ?
C25 H25C 0.9600 . ?
C26 C27 1.521(7) . ?
C26 C28 1.546(8) . ?
C26 H26 0.9800 . ?
C27 H27A 0.9600 . ?
C27 H27B 0.9600 . ?
C27 H27C 0.9600 . ?
C28 H28A 0.9600 . ?
C28 H28B 0.9600 . ?
C28 H28C 0.9600 . ?
C29 C30 1.445(7) . ?
C29 H29A 0.9700 . ?
C29 H29B 0.9700 . ?
C30 H30A 0.9600 . ?
C30 H30B 0.9600 . ?
C30 H30C 0.9600 . ?
C31 C32 1.446(11) . ?
C31 H31A 0.9700 . ?
C31 H31B 0.9700 . ?
C32 H32A 0.9600 . ?
C32 H32B 0.9600 . ?
C32 H32C 0.9600 . ?
C33 C34 1.514(7) . ?
C33 H33A 0.9700 . ?
C33 H33B 0.9700 . ?
C34 H34A 0.9600 . ?
C34 H34B 0.9600 . ?
C34 H34C 0.9600 . ?
C35 C36 1.451(7) . ?
C35 H35A 0.9700 . ?
C35 H35B 0.9700 . ?
C36 H36A 0.9600 . ?
C36 H36B 0.9600 . ?
C36 H36C 0.9600 . ?

loop_
_geom_torsion_atom_site_label_1
_geom_torsion_atom_site_label_2
_geom_torsion_atom_site_label_3
_geom_torsion_atom_site_label_4
_geom_torsion
_geom_torsion_site_symmetry_1
_geom_torsion_site_symmetry_2
_geom_torsion_site_symmetry_3
_geom_torsion_site_symmetry_4
_geom_torsion_publ_flag
C23 Si O2 C15 73.0(4) . . . . ?
C20 Si O2 C15 -166.7(4) . . . . ?
C26 Si O2 C15 -49.0(4) . . . . ?
C13 O1 C1 C2 -169.9(4) . . . . ?
C13 O1 C1 C6 10.8(6) . . . . ?
O1 C1 C2 C3 -179.7(4) . . . . ?
C6 C1 C2 C3 -0.4(7) . . . . ?
C1 C2 C3 N1 -179.9(5) . . . . ?
C1 C2 C3 C4 -0.6(7) . . . . ?
C29 N1 C3 C2 -167.4(5) . . . . ?
C31 N1 C3 C2 17.3(8) . . . . ?
C29 N1 C3 C4 13.3(8) . . . . ?
C31 N1 C3 C4 -161.9(6) . . . . ?
C2 C3 C4 C5 0.9(7) . . . . ?
N1 C3 C4 C5 -179.8(5) . . . . ?
C3 C4 C5 C6 -0.3(7) . . . . ?
C4 C5 C6 C1 -0.7(6) . . . . ?
C4 C5 C6 C7 176.8(4) . . . . ?
O1 C1 C6 C5 -179.7(4) . . . . ?
C2 C1 C6 C5 1.1(6) . . . . ?
O1 C1 C6 C7 2.8(6) . . . . ?
C2 C1 C6 C7 -176.5(4) . . . . ?
C5 C6 C7 C8 167.3(4) . . . . ?
C1 C6 C7 C8 -15.4(5) . . . . ?
C5 C6 C7 C14 -68.0(5) . . . . ?
C1 C6 C7 C14 109.3(4) . . . . ?
C6 C7 C8 C13 16.4(5) . . . . ?
C14 C7 C8 C13 -107.1(4) . . . . ?
C6 C7 C8 C9 -166.3(3) . . . . ?
C14 C7 C8 C9 70.2(5) . . . . ?
C13 C8 C9 C10 1.8(6) . . . . ?
C7 C8 C9 C10 -175.6(4) . . . . ?
C8 C9 C10 C11 -0.3(7) . . . . ?
C33 N2 C11 C12 169.8(4) . . . . ?
C35 N2 C11 C12 -1.5(7) . . . . ?
C33 N2 C11 C10 -11.6(7) . . . . ?
C35 N2 C11 C10 177.0(4) . . . . ?
C9 C10 C11 N2 -179.4(4) . . . . ?
C9 C10 C11 C12 -0.8(6) . . . . ?
N2 C11 C12 C13 178.8(4) . . . . ?
C10 C11 C12 C13 0.2(6) . . . . ?
C9 C8 C13 C12 -2.5(6) . . . . ?
C7 C8 C13 C12 175.0(4) . . . . ?
C9 C8 C13 O1 177.8(3) . . . . ?
C7 C8 C13 O1 -4.7(5) . . . . ?
C11 C12 C13 C8 1.5(6) . . . . ?
C11 C12 C13 O1 -178.7(4) . . . . ?
C1 O1 C13 C8 -9.8(5) . . . . ?
C1 O1 C13 C12 170.4(3) . . . . ?
C8 C7 C14 C15 -142.5(4) . . . . ?
C6 C7 C14 C15 93.7(4) . . . . ?
C8 C7 C14 C19 40.6(5) . . . . ?
C6 C7 C14 C19 -83.2(4) . . . . ?
C19 C14 C15 O2 -179.8(3) . . . . ?
C7 C14 C15 O2 3.2(6) . . . . ?
C19 C14 C15 C16 1.2(6) . . . . ?
C7 C14 C15 C16 -175.8(4) . . . . ?
Si O2 C15 C14 141.1(3) . . . . ?
Si O2 C15 C16 -39.9(6) . . . . ?
C14 C15 C16 C17 -0.7(7) . . . . ?
O2 C15 C16 C17 -179.7(4) . . . . ?
C15 C16 C17 C18 -0.5(7) . . . . ?
C16 C17 C18 C19 1.1(7) . . . . ?
C15 C14 C19 C18 -0.6(6) . . . . ?
C7 C14 C19 C18 176.5(4) . . . . ?
C17 C18 C19 C14 -0.6(7) . . . . ?
O2 Si C20 C22 3.0(7) . . . . ?
C23 Si C20 C22 121.5(7) . . . . ?
C26 Si C20 C22 -114.7(6) . . . . ?
O2 Si C20 C21 155.1(5) . . . . ?
C23 Si C20 C21 -86.3(6) . . . . ?
C26 Si C20 C21 37.4(7) . . . . ?
O2 Si C23 C24 46.3(5) . . . . ?
C20 Si C23 C24 -68.1(5) . . . . ?
C26 Si C23 C24 168.2(4) . . . . ?
O2 Si C23 C25 173.0(4) . . . . ?
C20 Si C23 C25 58.6(5) . . . . ?
C26 Si C23 C25 -65.1(5) . . . . ?
O2 Si C26 C27 79.6(5) . . . . ?
C23 Si C26 C27 -42.1(5) . . . . ?
C20 Si C26 C27 -167.2(4) . . . . ?
O2 Si C26 C28 -49.0(4) . . . . ?
C23 Si C26 C28 -170.8(4) . . . . ?
C20 Si C26 C28 64.2(5) . . . . ?
C3 N1 C29 C30 -92.4(6) . . . . ?
C31 N1 C29 C30 83.0(7) . . . . ?
C3 N1 C31 C32 -87.2(9) . . . . ?
C29 N1 C31 C32 97.5(8) . . . . ?
C11 N2 C33 C34 -73.0(6) . . . . ?
C35 N2 C33 C34 98.8(5) . . . . ?
C11 N2 C35 C36 82.4(6) . . . . ?
C33 N2 C35 C36 -89.4(6) . . . . ?

loop_
_cod_related_entry_id
_cod_related_entry_database
_cod_related_entry_code
1 ChemSpider 30653177
